data_4023256
loop_
_publ_author_name
'Christopher J. MacNevin'
'Rhonda L. Moore'
'Dennis C. Liotta'

_publ_section_title
;
 Stereoselective Synthesis of Quaternary Center Bearing Azetines
 and Their \b-Amino Acid Derivatives
;
_journal_name_full 'Journal of Organic Chemistry'
_journal_page_first 1264
_journal_page_last 1269
_journal_paper_doi 10.1021/jo7018202
_journal_volume 73
_journal_year 2008
_chemical_absolute_configuration ad
_chemical_formula_sum 'C33.5 H40.5 N3.5 O3.5'
_chemical_formula_weight 548.19
_chemical_name_systematic
; 
 ? 
;
_space_group_IT_number 4
_symmetry_cell_setting monoclinic
_symmetry_space_group_name_Hall 'P 2yb'
_symmetry_space_group_name_H-M 'P 1 21 1'
_atom_sites_solution_hydrogens geom
_atom_sites_solution_primary direct
_atom_sites_solution_secondary difmap
_audit_creation_method SHELXL-97
_cell_angle_alpha 90.00
_cell_angle_beta 102.648(2)
_cell_angle_gamma 90.00
_cell_formula_units_Z 4
_cell_length_a 11.5010(4)
_cell_length_b 21.4606(9)
_cell_length_c 12.8318(5)
_cell_measurement_reflns_used 5645
_cell_measurement_temperature 173(2)
_cell_measurement_theta_max 65.84
_cell_measurement_theta_min 3.53
_cell_volume 3090.3(2)
_computing_cell_refinement 'Bruker SMART'
_computing_data_collection 'Bruker SMART'
_computing_data_reduction 'Bruker SAINT'
_computing_molecular_graphics 'Bruker SHELXTL'
_computing_publication_material 'Bruker SHELXTL'
_computing_structure_refinement 'SHELXL-97 (Sheldrick, 1997)'
_computing_structure_solution 'SHELXS-97 (Sheldrick, 1990)'
_diffrn_ambient_temperature 173(2)
_diffrn_measured_fraction_theta_full 0.881
_diffrn_measured_fraction_theta_max 0.881
_diffrn_measurement_device_type 'CCD area detector'
_diffrn_measurement_method 'phi and omega scans'
_diffrn_radiation_monochromator graphite
_diffrn_radiation_source 'fine-focus sealed tube'
_diffrn_radiation_type CuK\a
_diffrn_radiation_wavelength 1.54178
_diffrn_reflns_av_R_equivalents 0.0225
_diffrn_reflns_av_sigmaI/netI 0.0231
_diffrn_reflns_limit_h_max 10
_diffrn_reflns_limit_h_min -13
_diffrn_reflns_limit_k_max 24
_diffrn_reflns_limit_k_min -25
_diffrn_reflns_limit_l_max 14
_diffrn_reflns_limit_l_min -13
_diffrn_reflns_number 15046
_diffrn_reflns_theta_full 66.14
_diffrn_reflns_theta_max 66.14
_diffrn_reflns_theta_min 3.53
_exptl_absorpt_coefficient_mu 0.609
_exptl_absorpt_correction_T_max 0.8626
_exptl_absorpt_correction_T_min 0.8196
_exptl_absorpt_correction_type multi-scan
_exptl_absorpt_process_details 'SADABS V2.10, Sheldrick 2003'
_exptl_crystal_colour clear
_exptl_crystal_density_diffrn 1.178
_exptl_crystal_density_method 'not measured'
_exptl_crystal_description prism
_exptl_crystal_F_000 1176
_exptl_crystal_size_max 0.34
_exptl_crystal_size_mid 0.32
_exptl_crystal_size_min 0.25
_refine_diff_density_max 0.466
_refine_diff_density_min -0.264
_refine_diff_density_rms 0.028
_refine_ls_abs_structure_details 'Flack H D (1983), Acta Cryst. A39, 876-881'
_refine_ls_abs_structure_Flack 0.08(13)
_refine_ls_extinction_coef 0.00220(13)
_refine_ls_extinction_expression Fc^*^=kFc[1+0.001xFc^2^\l^3^/sin(2\q)]^-1/4^
_refine_ls_extinction_method SHELXL
_refine_ls_goodness_of_fit_ref 1.024
_refine_ls_hydrogen_treatment mixed
_refine_ls_matrix_type full
_refine_ls_number_parameters 1024
_refine_ls_number_reflns 7842
_refine_ls_number_restraints 1
_refine_ls_restrained_S_all 1.024
_refine_ls_R_factor_all 0.0309
_refine_ls_R_factor_gt 0.0303
_refine_ls_shift/su_max 0.036
_refine_ls_shift/su_mean 0.002
_refine_ls_structure_factor_coef Fsqd
_refine_ls_weighting_details 'calc w=1/[\s^2^(Fo^2^)+(0.0517P)^2^+0.4898P] where P=(Fo^2^+2Fc^2^)/3'
_refine_ls_weighting_scheme calc
_refine_ls_wR_factor_gt 0.0808
_refine_ls_wR_factor_ref 0.0815
_reflns_number_gt 7687
_reflns_number_total 7842
_reflns_threshold_expression >2sigma(I)
_cod_data_source_file jo7018202-File003.cif
_cod_data_source_block A2304
_cod_depositor_comments
;
The following automatic conversions were performed:
'_symmetry_cell_setting' value 'Monoclinic' changed to 'monoclinic'
according to '/home/saulius/struct/CIF-dictionaries/cif_core.dic'
dictionary named 'cif_core.dic' version 2.4.1 from 2010-06-29.

Automatic conversion script
Id: cif_fix_enum 1527 2010-12-29 10:47:43Z saulius 
;
_cod_original_sg_symbol_H-M 'P 21'
_cod_original_formula_sum 'C33.50 H40.50 N3.50 O3.50'
_cod_database_code 4023256

loop_
_symmetry_equiv_pos_as_xyz
'x, y, z'
'-x, y+1/2, -z'

loop_
_atom_site_label
_atom_site_type_symbol
_atom_site_fract_x
_atom_site_fract_y
_atom_site_fract_z
_atom_site_U_iso_or_equiv
_atom_site_adp_type
_atom_site_occupancy
_atom_site_symmetry_multiplicity
_atom_site_calc_flag
_atom_site_refinement_flags
_atom_site_disorder_assembly
_atom_site_disorder_group
N1A N 0.01908(16) 1.05043(9) 0.83151(15) 0.0430(4) Uani 1 1 d . . .
N2A N 0.12394(13) 0.99047(8) 0.95948(12) 0.0283(3) Uani 1 1 d . . .
N3A N 0.19397(13) 0.83693(8) 0.96377(13) 0.0259(3) Uani 1 1 d . . .
N1B N 0.60508(15) 0.73482(9) 0.29582(13) 0.0396(4) Uani 1 1 d . . .
N2B N 0.69424(13) 0.76874(8) 0.45767(12) 0.0293(3) Uani 1 1 d . . .
N3B N 0.98633(13) 0.78703(7) 0.56931(13) 0.0279(3) Uani 1 1 d . A .
O1A O 0.16372(12) 0.98946(7) 0.78685(11) 0.0371(3) Uani 1 1 d . . .
O2A O 0.20756(12) 0.95546(7) 1.12253(10) 0.0384(3) Uani 1 1 d . . .
O3A O 0.07263(12) 0.81602(7) 0.80508(11) 0.0382(3) Uani 1 1 d . . .
O1B O 0.72898(13) 0.81841(8) 0.30296(10) 0.0421(4) Uani 1 1 d . . .
O2B O 0.68606(14) 0.80572(7) 0.61882(11) 0.0404(3) Uani 1 1 d . . .
O3B O 0.97045(14) 0.71740(7) 0.43373(12) 0.0435(4) Uani 1 1 d . A .
C1A C 0.10910(16) 1.00867(9) 0.85149(16) 0.0319(4) Uani 1 1 d . . .
C2A C -0.0068(3) 1.08475(16) 0.7312(3) 0.0630(8) Uani 1 1 d . . .
C3A C -0.0141(2) 1.07230(11) 0.9291(2) 0.0465(6) Uani 1 1 d . . .
C4A C -0.1441(3) 1.09110(15) 0.9149(3) 0.0640(8) Uani 1 1 d . . .
C5A C 0.02681(17) 1.01745(10) 1.00514(18) 0.0345(4) Uani 1 1 d . . .
C6A C -0.06928(16) 0.96980(9) 1.01102(15) 0.0305(4) Uani 1 1 d . . .
C7A C -0.11646(18) 0.93133(10) 0.92557(17) 0.0363(4) Uani 1 1 d . . .
C8A C -0.20983(19) 0.89132(11) 0.9296(2) 0.0439(5) Uani 1 1 d . . .
C9A C -0.25620(19) 0.88848(11) 1.0203(2) 0.0476(6) Uani 1 1 d . . .
C10A C -0.2085(2) 0.92578(13) 1.1064(2) 0.0512(6) Uani 1 1 d . . .
C11A C -0.11617(19) 0.96675(12) 1.10174(18) 0.0407(5) Uani 1 1 d . . .
C12A C 0.21652(15) 0.95965(9) 1.02964(15) 0.0279(4) Uani 1 1 d . . .
C13A C 0.32383(15) 0.92972(9) 0.99394(14) 0.0256(4) Uani 1 1 d . . .
C14A C 0.39957(16) 0.97500(9) 0.94101(16) 0.0283(4) Uani 1 1 d . . .
C15A C 0.45318(19) 1.03234(10) 1.00480(19) 0.0393(5) Uani 1 1 d . . .
C16A C 0.5576(2) 1.05620(13) 0.9608(3) 0.0594(7) Uani 1 1 d . . .
C17A C 0.3622(3) 1.08463(12) 0.9991(3) 0.0565(7) Uani 1 1 d . . .
C18A C 0.40711(17) 0.90336(10) 1.09495(16) 0.0312(4) Uani 1 1 d . . .
C19A C 0.27119(15) 0.87617(9) 0.91489(14) 0.0251(4) Uani 1 1 d . . .
C20A C 0.09553(15) 0.81123(9) 0.90343(15) 0.0279(4) Uani 1 1 d . . .
C21A C 0.01215(16) 0.77830(9) 0.96021(16) 0.0313(4) Uani 1 1 d . . .
C22A C 0.01227(18) 0.78920(11) 1.06700(18) 0.0391(5) Uani 1 1 d . . .
C23A C -0.0710(2) 0.75992(12) 1.1139(2) 0.0490(6) Uani 1 1 d . . .
C24A C -0.1551(2) 0.72070(11) 1.0534(2) 0.0532(7) Uani 1 1 d . . .
C25A C -0.1564(2) 0.71027(11) 0.9470(2) 0.0506(6) Uani 1 1 d . . .
C26A C -0.07288(18) 0.73903(10) 0.9002(2) 0.0420(5) Uani 1 1 d . . .
C27A C 0.36507(15) 0.83906(9) 0.87504(14) 0.0260(4) Uani 1 1 d . . .
C28A C 0.39769(18) 0.85734(10) 0.78132(16) 0.0336(4) Uani 1 1 d . . .
C29A C 0.48670(18) 0.82650(11) 0.74518(16) 0.0383(5) Uani 1 1 d . . .
C30A C 0.54461(18) 0.77649(11) 0.80101(17) 0.0401(5) Uani 1 1 d . . .
C31A C 0.51063(19) 0.75698(11) 0.89245(19) 0.0412(5) Uani 1 1 d . . .
C32A C 0.42140(17) 0.78778(10) 0.92947(16) 0.0338(4) Uani 1 1 d . . .
C1B C 0.68220(16) 0.77826(10) 0.34605(15) 0.0329(4) Uani 1 1 d . . .
C2B C 0.5737(2) 0.72928(15) 0.18077(19) 0.0482(6) Uani 1 1 d . . .
C3B C 0.58130(19) 0.68600(11) 0.36694(17) 0.0411(5) Uani 1 1 d . . .
C4B C 0.6584(3) 0.62866(13) 0.3615(2) 0.0612(7) Uani 1 1 d . . .
C5B C 0.60687(17) 0.72091(10) 0.47418(16) 0.0336(4) Uani 1 1 d . . .
C6B C 0.64508(18) 0.67846(9) 0.56966(16) 0.0328(4) Uani 1 1 d . . .
C7B C 0.5584(2) 0.65110(11) 0.61382(19) 0.0419(5) Uani 1 1 d . . .
C8B C 0.5885(3) 0.60714(12) 0.6939(2) 0.0514(6) Uani 1 1 d . . .
C9B C 0.7064(2) 0.58975(12) 0.7313(2) 0.0497(6) Uani 1 1 d . . .
C10B C 0.7938(2) 0.61851(12) 0.6900(2) 0.0465(5) Uani 1 1 d . . .
C11B C 0.7634(2) 0.66210(11) 0.60968(18) 0.0398(5) Uani 1 1 d . . .
C12B C 0.72902(16) 0.81234(9) 0.54124(15) 0.0291(4) Uani 1 1 d . . .
C13B C 0.82039(16) 0.86517(9) 0.53915(14) 0.0285(4) Uani 1 1 d . A .
C14B C 0.76326(19) 0.91989(10) 0.46679(18) 0.0368(5) Uani 1 1 d . . .
C18B C 0.85715(18) 0.88957(10) 0.65417(16) 0.0333(4) Uani 1 1 d . . .
C19B C 0.92850(15) 0.83755(9) 0.49902(15) 0.0274(4) Uani 1 1 d . . .
C20B C 1.00902(16) 0.73147(9) 0.52761(16) 0.0308(4) Uani 1 1 d . . .
C21B C 1.08355(17) 0.68573(9) 0.60349(16) 0.0328(4) Uani 1 1 d . A .
C22B C 1.06194(19) 0.62265(10) 0.5842(2) 0.0414(5) Uani 1 1 d . . .
C23B C 1.1278(2) 0.57837(12) 0.6515(2) 0.0519(6) Uani 1 1 d . A .
C24B C 1.2180(2) 0.59689(12) 0.7354(2) 0.0569(7) Uani 1 1 d . . .
C25B C 1.2411(2) 0.65963(13) 0.7529(2) 0.0566(7) Uani 1 1 d . A .
C26B C 1.17401(19) 0.70449(11) 0.68794(19) 0.0410(5) Uani 1 1 d . . .
C27B C 1.02025(16) 0.88574(9) 0.48189(15) 0.0298(4) Uani 1 1 d . A .
C28B C 1.02667(18) 0.90077(11) 0.37729(16) 0.0366(5) Uani 1 1 d . . .
C29B C 1.1113(2) 0.94252(12) 0.35774(18) 0.0448(5) Uani 1 1 d . A .
C30B C 1.19066(19) 0.97045(11) 0.44243(19) 0.0449(5) Uani 1 1 d . . .
C31B C 1.18514(19) 0.95577(11) 0.54616(19) 0.0404(5) Uani 1 1 d . A .
C32B C 1.10134(18) 0.91328(10) 0.56602(17) 0.0339(4) Uani 1 1 d . . .
C16C C 0.6416(2) 0.94241(13) 0.4829(2) 0.0596(7) Uani 0.50 1 d P A 1
H16C H 0.6347 0.9159 0.5454 0.072 Uiso 0.50 1 d PR A 1
C17C C 0.6493(7) 1.0083(4) 0.5374(6) 0.0764(13) Uiso 0.50 1 d P A 1
H17A H 0.6839 1.0381 0.4949 0.115 Uiso 0.50 1 d PR A 1
H17B H 0.6996 1.0059 0.6096 0.115 Uiso 0.50 1 d PR A 1
H17C H 0.5692 1.0220 0.5414 0.115 Uiso 0.50 1 d PR A 1
C18C C 0.5414(6) 0.9212(4) 0.4088(6) 0.0755(12) Uiso 0.50 1 d P A 1
H18A H 0.5441 0.9377 0.3381 0.113 Uiso 0.50 1 d PR A 1
H18B H 0.4689 0.9359 0.4293 0.113 Uiso 0.50 1 d PR A 1
H18C H 0.5413 0.8756 0.4065 0.113 Uiso 0.50 1 d PR A 1
C16D C 0.6416(2) 0.94241(13) 0.4829(2) 0.0596(7) Uani 0.50 1 d P A 2
H16D H 0.6096 0.9194 0.5386 0.072 Uiso 0.50 1 d PR A 2
C17D C 0.6443(7) 1.0173(4) 0.4941(6) 0.0764(13) Uiso 0.50 1 d P A 2
H17D H 0.7097 1.0294 0.5533 0.115 Uiso 0.50 1 d PR A 2
H17E H 0.5685 1.0319 0.5083 0.115 Uiso 0.50 1 d PR A 2
H17F H 0.6564 1.0361 0.4277 0.115 Uiso 0.50 1 d PR A 2
C18D C 0.5548(6) 0.9479(4) 0.3705(5) 0.0755(12) Uiso 0.50 1 d P A 2
H18D H 0.5828 0.9805 0.3286 0.113 Uiso 0.50 1 d PR A 2
H18E H 0.4746 0.9582 0.3794 0.113 Uiso 0.50 1 d PR A 2
H18F H 0.5527 0.9079 0.3332 0.113 Uiso 0.50 1 d PR A 2
H1 H -0.085(3) 1.0892(17) 0.704(3) 0.081(10) Uiso 1 1 d . . .
H2 H 0.034(3) 1.0634(17) 0.678(3) 0.080(10) Uiso 1 1 d . . .
H3 H 0.024(3) 1.1269(19) 0.743(3) 0.090(11) Uiso 1 1 d . . .
H4 H 0.042(3) 1.1075(14) 0.955(2) 0.055(7) Uiso 1 1 d . . .
H5 H -0.194(2) 1.0563(13) 0.8729(19) 0.048(7) Uiso 1 1 d . . .
H6 H -0.160(3) 1.133(2) 0.864(3) 0.102(12) Uiso 1 1 d . . .
H7 H -0.160(3) 1.0995(15) 0.995(3) 0.074(9) Uiso 1 1 d . . .
H8 H 0.060(2) 1.0321(14) 1.075(2) 0.052(7) Uiso 1 1 d . . .
H9 H -0.0842(19) 0.9297(10) 0.8624(17) 0.032(5) Uiso 1 1 d . . .
H10 H -0.252(3) 0.8607(15) 0.867(2) 0.064(8) Uiso 1 1 d . . .
H11 H -0.325(3) 0.8586(14) 1.031(2) 0.059(8) Uiso 1 1 d . . .
H12 H -0.242(2) 0.9261(13) 1.168(2) 0.056(7) Uiso 1 1 d . . .
H13 H -0.083(2) 0.9919(12) 1.162(2) 0.040(6) Uiso 1 1 d . . .
H14 H 0.355(2) 0.9877(11) 0.8705(19) 0.034(6) Uiso 1 1 d . . .
H15 H 0.4630(19) 0.9508(10) 0.9244(15) 0.028(5) Uiso 1 1 d . . .
H16 H 0.488(3) 1.0181(18) 1.073(3) 0.088(11) Uiso 1 1 d . . .
H17 H 0.297(3) 1.0687(14) 1.037(2) 0.061(8) Uiso 1 1 d . . .
H18 H 0.399(3) 1.1199(19) 1.033(3) 0.086(11) Uiso 1 1 d . . .
H19 H 0.328(3) 1.0987(19) 0.913(3) 0.097(12) Uiso 1 1 d . . .
H20 H 0.597(3) 1.0937(17) 1.000(3) 0.075(10) Uiso 1 1 d . . .
H21 H 0.526(3) 1.0627(19) 0.877(3) 0.098(12) Uiso 1 1 d . . .
H22 H 0.616(3) 1.0266(14) 0.968(2) 0.058(8) Uiso 1 1 d . . .
H23 H 0.366(2) 0.8716(12) 1.1253(18) 0.042(6) Uiso 1 1 d . . .
H24 H 0.432(2) 0.9366(13) 1.1488(19) 0.044(6) Uiso 1 1 d . . .
H25 H 0.477(2) 0.8895(11) 1.0713(17) 0.032(5) Uiso 1 1 d . . .
H26 H 0.2183(19) 0.8951(10) 0.8563(17) 0.029(5) Uiso 1 1 d . . .
H27 H 0.2128(18) 0.8259(11) 1.0314(19) 0.030(6) Uiso 1 1 d . . .
H28 H 0.073(2) 0.8171(11) 1.1088(17) 0.034(6) Uiso 1 1 d . . .
H29 H -0.068(2) 0.7657(13) 1.188(2) 0.051(7) Uiso 1 1 d . . .
H30 H -0.207(3) 0.7017(16) 1.095(2) 0.073(9) Uiso 1 1 d . . .
H31 H -0.214(3) 0.6844(14) 0.905(2) 0.055(7) Uiso 1 1 d . . .
H32 H -0.074(2) 0.7362(12) 0.819(2) 0.046(7) Uiso 1 1 d . . .
H33 H 0.359(2) 0.8913(12) 0.7417(18) 0.037(6) Uiso 1 1 d . . .
H34 H 0.507(2) 0.8390(11) 0.6770(19) 0.040(6) Uiso 1 1 d . . .
H35 H 0.613(2) 0.7552(11) 0.7797(17) 0.036(6) Uiso 1 1 d . . .
H36 H 0.548(2) 0.7213(13) 0.9321(19) 0.045(6) Uiso 1 1 d . . .
H37 H 0.395(2) 0.7713(12) 0.9939(19) 0.041(6) Uiso 1 1 d . . .
H38 H 0.622(3) 0.6926(15) 0.158(2) 0.065(8) Uiso 1 1 d . . .
H39 H 0.592(3) 0.7652(16) 0.154(2) 0.064(9) Uiso 1 1 d . . .
H40 H 0.484(3) 0.7221(14) 0.154(2) 0.062(8) Uiso 1 1 d . . .
H41 H 0.492(2) 0.6751(12) 0.3490(19) 0.046(7) Uiso 1 1 d . . .
H42 H 0.643(3) 0.6105(15) 0.283(3) 0.070(9) Uiso 1 1 d . . .
H43 H 0.632(3) 0.5967(17) 0.418(3) 0.083(10) Uiso 1 1 d . . .
H44 H 0.750(4) 0.647(2) 0.378(3) 0.107(13) Uiso 1 1 d . . .
H45 H 0.534(2) 0.7450(13) 0.4813(19) 0.048(7) Uiso 1 1 d . . .
H46 H 0.478(3) 0.6658(14) 0.591(2) 0.055(7) Uiso 1 1 d . . .
H47 H 0.531(2) 0.5902(13) 0.724(2) 0.048(7) Uiso 1 1 d . . .
H48 H 0.729(3) 0.5585(15) 0.790(2) 0.062(8) Uiso 1 1 d . . .
H49 H 0.875(3) 0.6098(13) 0.718(2) 0.056(8) Uiso 1 1 d . . .
H50 H 0.832(3) 0.6791(14) 0.583(2) 0.059(8) Uiso 1 1 d . . .
H51 H 0.761(2) 0.9099(12) 0.391(2) 0.044(6) Uiso 1 1 d . . .
H52 H 0.820(2) 0.9568(12) 0.4843(17) 0.042(6) Uiso 1 1 d . . .
H53 H 0.790(2) 0.9040(12) 0.6750(18) 0.040(6) Uiso 1 1 d . . .
H54 H 0.915(2) 0.9224(12) 0.6519(18) 0.041(6) Uiso 1 1 d . . .
H55 H 0.893(2) 0.8586(12) 0.7085(18) 0.038(6) Uiso 1 1 d . . .
H56 H 0.8983(17) 0.8189(10) 0.4284(16) 0.023(5) Uiso 1 1 d . . .
H57 H 1.006(2) 0.7938(11) 0.637(2) 0.034(6) Uiso 1 1 d . . .
H58 H 1.004(2) 0.6093(11) 0.5236(19) 0.036(6) Uiso 1 1 d . . .
H59 H 1.104(3) 0.5360(16) 0.635(2) 0.069(9) Uiso 1 1 d . . .
H60 H 1.266(3) 0.5654(16) 0.777(2) 0.070(9) Uiso 1 1 d . . .
H61 H 1.310(3) 0.6711(16) 0.811(3) 0.078(10) Uiso 1 1 d . . .
H62 H 1.190(2) 0.7481(15) 0.702(2) 0.057(7) Uiso 1 1 d . . .
H63 H 0.966(2) 0.8855(11) 0.3213(19) 0.039(6) Uiso 1 1 d . . .
H64 H 1.119(2) 0.9512(13) 0.284(2) 0.048(7) Uiso 1 1 d . . .
H65 H 1.250(2) 1.0021(13) 0.426(2) 0.052(7) Uiso 1 1 d . . .
H66 H 1.238(2) 0.9763(12) 0.601(2) 0.043(6) Uiso 1 1 d . . .
H67 H 1.1010(19) 0.9034(11) 0.6408(18) 0.034(6) Uiso 1 1 d . . .
C1S C 0.2927(2) 0.79975(14) 0.4683(2) 0.0516(6) Uani 1 1 d . . .
C2S C 0.2398(3) 0.70452(14) 0.3593(3) 0.0574(7) Uani 1 1 d . . .
C3S C 0.3011(2) 0.79804(12) 0.28028(19) 0.0459(5) Uani 1 1 d . . .
N1S N 0.28347(15) 0.76834(9) 0.36699(14) 0.0414(4) Uani 1 1 d . . .
O1S O 0.28932(15) 0.77514(9) 0.19062(13) 0.0523(4) Uani 1 1 d . . .
H1S H 0.210(3) 0.8045(15) 0.480(2) 0.071(9) Uiso 1 1 d . . .
H2S H 0.332(3) 0.8402(19) 0.458(3) 0.093(11) Uiso 1 1 d . . .
H3S H 0.364(3) 0.7798(17) 0.534(3) 0.091(11) Uiso 1 1 d . . .
H4S H 0.279(4) 0.684(2) 0.425(3) 0.104(14) Uiso 1 1 d . . .
H5S H 0.157(4) 0.7084(19) 0.359(3) 0.107(13) Uiso 1 1 d . . .
H6S H 0.250(3) 0.6897(15) 0.285(3) 0.073(9) Uiso 1 1 d . . .
H7S H 0.329(3) 0.8428(16) 0.299(2) 0.068(9) Uiso 1 1 d . . .

loop_
_atom_site_aniso_label
_atom_site_aniso_U_11
_atom_site_aniso_U_22
_atom_site_aniso_U_33
_atom_site_aniso_U_23
_atom_site_aniso_U_13
_atom_site_aniso_U_12
N1A 0.0368(9) 0.0422(11) 0.0518(11) 0.0158(9) 0.0138(8) 0.0091(7)
N2A 0.0238(8) 0.0331(9) 0.0289(9) -0.0046(7) 0.0080(6) 0.0017(6)
N3A 0.0256(8) 0.0326(9) 0.0192(8) 0.0012(7) 0.0044(6) -0.0031(6)
N1B 0.0385(9) 0.0494(11) 0.0282(9) 0.0005(8) 0.0012(7) -0.0037(7)
N2B 0.0287(8) 0.0333(9) 0.0271(8) 0.0009(7) 0.0087(6) -0.0004(6)
N3B 0.0307(8) 0.0300(9) 0.0231(9) 0.0001(7) 0.0062(6) 0.0024(6)
O1A 0.0407(8) 0.0441(9) 0.0268(8) 0.0044(6) 0.0081(6) 0.0082(6)
O2A 0.0369(7) 0.0537(9) 0.0269(7) -0.0040(7) 0.0117(5) 0.0000(6)
O3A 0.0384(8) 0.0443(9) 0.0284(8) -0.0003(6) -0.0005(5) -0.0071(6)
O1B 0.0467(8) 0.0522(10) 0.0277(8) 0.0042(7) 0.0088(6) -0.0082(7)
O2B 0.0503(8) 0.0417(9) 0.0363(8) -0.0035(7) 0.0247(6) -0.0039(6)
O3B 0.0504(9) 0.0440(9) 0.0344(9) -0.0103(7) 0.0053(6) 0.0080(6)
C1A 0.0255(9) 0.0317(10) 0.0376(12) 0.0018(9) 0.0052(8) 0.0007(7)
C2A 0.0533(16) 0.0597(19) 0.074(2) 0.0313(16) 0.0106(14) 0.0184(13)
C3A 0.0385(11) 0.0322(12) 0.0738(17) 0.0007(11) 0.0231(11) 0.0023(9)
C4A 0.0524(16) 0.0521(17) 0.096(2) 0.0198(17) 0.0334(16) 0.0198(12)
C5A 0.0280(10) 0.0358(11) 0.0411(12) -0.0116(9) 0.0104(8) -0.0001(8)
C6A 0.0243(9) 0.0342(11) 0.0336(11) 0.0003(8) 0.0078(7) 0.0053(7)
C7A 0.0354(11) 0.0390(12) 0.0358(12) -0.0033(9) 0.0107(9) -0.0022(8)
C8A 0.0359(11) 0.0365(12) 0.0600(15) -0.0044(11) 0.0122(10) -0.0038(8)
C9A 0.0343(11) 0.0394(13) 0.0730(17) 0.0088(12) 0.0201(11) 0.0001(9)
C10A 0.0437(13) 0.0634(17) 0.0549(15) 0.0185(13) 0.0293(11) 0.0094(11)
C11A 0.0337(10) 0.0566(14) 0.0329(12) -0.0020(11) 0.0094(8) 0.0075(9)
C12A 0.0274(9) 0.0294(10) 0.0275(10) -0.0058(8) 0.0071(7) -0.0046(7)
C13A 0.0237(8) 0.0275(10) 0.0258(9) 0.0010(8) 0.0060(7) -0.0010(7)
C14A 0.0245(9) 0.0285(10) 0.0339(12) 0.0003(8) 0.0107(8) 0.0004(7)
C15A 0.0424(11) 0.0332(12) 0.0403(13) 0.0008(10) 0.0045(9) -0.0087(8)
C16A 0.0328(12) 0.0398(14) 0.106(3) -0.0014(15) 0.0162(13) -0.0089(10)
C17A 0.0629(16) 0.0306(13) 0.088(2) -0.0165(13) 0.0419(15) -0.0140(11)
C18A 0.0281(10) 0.0344(11) 0.0284(11) 0.0016(9) 0.0003(8) -0.0027(8)
C19A 0.0234(8) 0.0273(10) 0.0245(10) 0.0019(8) 0.0049(7) -0.0002(7)
C20A 0.0260(9) 0.0271(10) 0.0300(11) -0.0011(8) 0.0050(7) 0.0007(7)
C21A 0.0254(9) 0.0269(10) 0.0409(11) 0.0023(9) 0.0060(7) 0.0009(7)
C22A 0.0322(10) 0.0395(12) 0.0475(13) 0.0008(10) 0.0129(9) -0.0011(8)
C23A 0.0458(13) 0.0463(14) 0.0620(17) 0.0058(12) 0.0272(11) 0.0017(10)
C24A 0.0371(12) 0.0384(13) 0.091(2) 0.0112(13) 0.0285(12) -0.0013(9)
C25A 0.0368(12) 0.0328(13) 0.082(2) -0.0009(12) 0.0121(11) -0.0084(9)
C26A 0.0315(10) 0.0326(12) 0.0591(16) 0.0010(11) 0.0039(9) -0.0036(8)
C27A 0.0270(9) 0.0260(9) 0.0242(9) -0.0029(7) 0.0037(7) -0.0021(7)
C28A 0.0355(10) 0.0377(12) 0.0283(11) 0.0018(9) 0.0081(8) 0.0031(8)
C29A 0.0386(11) 0.0495(13) 0.0297(11) -0.0056(10) 0.0137(8) 0.0007(9)
C30A 0.0342(10) 0.0448(13) 0.0430(12) -0.0122(10) 0.0121(9) 0.0055(9)
C31A 0.0417(11) 0.0322(12) 0.0482(13) 0.0010(10) 0.0063(9) 0.0106(8)
C32A 0.0355(10) 0.0321(11) 0.0347(11) 0.0035(9) 0.0093(8) 0.0020(8)
C1B 0.0295(9) 0.0411(12) 0.0279(10) -0.0001(9) 0.0058(7) 0.0046(8)
C2B 0.0494(14) 0.0629(18) 0.0309(13) -0.0050(12) 0.0056(10) -0.0042(11)
C3B 0.0391(12) 0.0472(13) 0.0350(12) 0.0009(10) 0.0038(8) -0.0085(9)
C4B 0.095(2) 0.0446(16) 0.0429(16) -0.0112(13) 0.0127(14) 0.0043(13)
C5B 0.0273(9) 0.0380(11) 0.0363(11) 0.0013(9) 0.0087(8) -0.0010(8)
C6B 0.0374(10) 0.0324(11) 0.0303(11) -0.0028(9) 0.0112(8) -0.0039(8)
C7B 0.0407(12) 0.0427(13) 0.0444(13) -0.0031(10) 0.0137(9) -0.0076(9)
C8B 0.0659(16) 0.0470(14) 0.0466(15) 0.0053(11) 0.0234(12) -0.0166(12)
C9B 0.0731(17) 0.0352(13) 0.0411(15) 0.0045(11) 0.0129(12) 0.0020(10)
C10B 0.0520(14) 0.0424(13) 0.0441(14) 0.0055(11) 0.0080(10) 0.0090(10)
C11B 0.0399(12) 0.0395(12) 0.0417(13) 0.0057(10) 0.0123(9) 0.0017(9)
C12B 0.0297(9) 0.0309(10) 0.0284(10) 0.0024(8) 0.0099(7) 0.0063(7)
C13B 0.0306(9) 0.0303(10) 0.0250(10) -0.0007(8) 0.0071(7) 0.0025(7)
C14B 0.0387(11) 0.0355(12) 0.0373(13) 0.0079(9) 0.0106(9) 0.0030(8)
C18B 0.0362(11) 0.0355(12) 0.0294(11) -0.0050(9) 0.0098(8) 0.0049(9)
C19B 0.0274(9) 0.0316(10) 0.0228(10) -0.0026(8) 0.0049(7) 0.0013(7)
C20B 0.0282(9) 0.0322(11) 0.0338(11) -0.0049(8) 0.0106(8) -0.0014(7)
C21B 0.0311(10) 0.0328(11) 0.0373(12) -0.0014(9) 0.0135(8) 0.0031(7)
C22B 0.0372(11) 0.0359(12) 0.0521(14) -0.0063(10) 0.0123(10) 0.0022(9)
C23B 0.0592(15) 0.0294(12) 0.0714(18) 0.0009(12) 0.0232(13) 0.0063(10)
C24B 0.0559(15) 0.0426(15) 0.0707(19) 0.0146(13) 0.0104(13) 0.0145(11)
C25B 0.0484(14) 0.0486(15) 0.0638(17) 0.0067(13) -0.0072(12) 0.0067(10)
C26B 0.0389(11) 0.0328(12) 0.0482(14) 0.0019(10) 0.0030(9) 0.0002(8)
C27B 0.0308(10) 0.0321(11) 0.0281(10) 0.0041(8) 0.0097(7) 0.0041(7)
C28B 0.0346(11) 0.0473(13) 0.0291(11) 0.0060(9) 0.0092(8) 0.0059(8)
C29B 0.0453(12) 0.0549(15) 0.0382(13) 0.0171(11) 0.0178(10) 0.0055(10)
C30B 0.0391(12) 0.0467(14) 0.0518(14) 0.0127(11) 0.0161(10) -0.0018(9)
C31B 0.0404(11) 0.0372(12) 0.0432(13) 0.0015(10) 0.0082(9) -0.0042(9)
C32B 0.0358(10) 0.0383(12) 0.0281(11) 0.0016(9) 0.0078(8) -0.0003(8)
C16C 0.0450(13) 0.0581(17) 0.0794(19) 0.0329(14) 0.0216(12) 0.0192(11)
C16D 0.0450(13) 0.0581(17) 0.0794(19) 0.0329(14) 0.0216(12) 0.0192(11)
C1S 0.0525(15) 0.0585(17) 0.0457(15) -0.0063(12) 0.0150(11) 0.0064(11)
C2S 0.0626(17) 0.0553(17) 0.0592(18) -0.0036(14) 0.0238(13) -0.0172(12)
C3S 0.0428(12) 0.0498(15) 0.0443(15) 0.0011(11) 0.0074(9) -0.0055(9)
N1S 0.0393(9) 0.0470(11) 0.0392(10) -0.0042(9) 0.0115(7) -0.0020(7)
O1S 0.0560(10) 0.0628(12) 0.0376(9) 0.0016(8) 0.0093(7) -0.0067(8)

loop_
_atom_type_symbol
_atom_type_description
_atom_type_scat_dispersion_real
_atom_type_scat_dispersion_imag
_atom_type_scat_source
C C 0.0181 0.0091 'International Tables Vol C Tables 4.2.6.8 and 6.1.1.4'
H H 0.0000 0.0000 'International Tables Vol C Tables 4.2.6.8 and 6.1.1.4'
N N 0.0311 0.0180 'International Tables Vol C Tables 4.2.6.8 and 6.1.1.4'
O O 0.0492 0.0322 'International Tables Vol C Tables 4.2.6.8 and 6.1.1.4'

loop_
_geom_angle_atom_site_label_1
_geom_angle_atom_site_label_2
_geom_angle_atom_site_label_3
_geom_angle
_geom_angle_site_symmetry_1
_geom_angle_site_symmetry_3
_geom_angle_publ_flag
C1A N1A C2A 120.2(2) . . ?
C1A N1A C3A 112.51(18) . . ?
C2A N1A C3A 123.5(2) . . ?
C12A N2A C1A 132.23(15) . . ?
C12A N2A C5A 117.48(16) . . ?
C1A N2A C5A 109.80(15) . . ?
C20A N3A C19A 120.29(16) . . ?
C1B N1B C2B 122.4(2) . . ?
C1B N1B C3B 113.10(16) . . ?
C2B N1B C3B 122.9(2) . . ?
C12B N2B C1B 128.12(17) . . ?
C12B N2B C5B 115.96(15) . . ?
C1B N2B C5B 108.87(15) . . ?
C20B N3B C19B 120.40(16) . . ?
O1A C1A N1A 125.74(19) . . ?
O1A C1A N2A 127.23(17) . . ?
N1A C1A N2A 107.00(17) . . ?
N1A C3A C4A 114.6(2) . . ?
N1A C3A C5A 101.35(17) . . ?
C4A C3A C5A 115.9(2) . . ?
N2A C5A C6A 112.01(17) . . ?
N2A C5A C3A 101.54(16) . . ?
C6A C5A C3A 114.99(16) . . ?
C7A C6A C11A 118.64(19) . . ?
C7A C6A C5A 121.66(17) . . ?
C11A C6A C5A 119.60(19) . . ?
C6A C7A C8A 120.86(19) . . ?
C9A C8A C7A 120.2(2) . . ?
C10A C9A C8A 119.3(2) . . ?
C9A C10A C11A 120.5(2) . . ?
C6A C11A C10A 120.4(2) . . ?
O2A C12A N2A 116.55(17) . . ?
O2A C12A C13A 120.10(17) . . ?
N2A C12A C13A 123.32(16) . . ?
C18A C13A C12A 107.01(15) . . ?
C18A C13A C14A 106.98(15) . . ?
C12A C13A C14A 115.39(15) . . ?
C18A C13A C19A 110.91(15) . . ?
C12A C13A C19A 106.05(13) . . ?
C14A C13A C19A 110.48(14) . . ?
C15A C14A C13A 117.83(17) . . ?
C16A C15A C17A 108.8(2) . . ?
C16A C15A C14A 109.3(2) . . ?
C17A C15A C14A 111.97(19) . . ?
N3A C19A C27A 112.74(15) . . ?
N3A C19A C13A 109.29(14) . . ?
C27A C19A C13A 113.64(14) . . ?
O3A C20A N3A 121.27(17) . . ?
O3A C20A C21A 121.25(16) . . ?
N3A C20A C21A 117.45(16) . . ?
C26A C21A C22A 119.8(2) . . ?
C26A C21A C20A 117.57(19) . . ?
C22A C21A C20A 122.44(17) . . ?
C23A C22A C21A 120.0(2) . . ?
C24A C23A C22A 119.7(2) . . ?
C25A C24A C23A 120.6(2) . . ?
C24A C25A C26A 119.9(2) . . ?
C25A C26A C21A 120.0(2) . . ?
C32A C27A C28A 118.32(17) . . ?
C32A C27A C19A 122.37(16) . . ?
C28A C27A C19A 119.31(17) . . ?
C29A C28A C27A 120.97(19) . . ?
C30A C29A C28A 120.51(19) . . ?
C29A C30A C31A 118.91(19) . . ?
C30A C31A C32A 121.0(2) . . ?
C27A C32A C31A 120.29(19) . . ?
O1B C1B N1B 125.77(19) . . ?
O1B C1B N2B 127.33(19) . . ?
N1B C1B N2B 106.87(17) . . ?
N1B C3B C4B 111.2(2) . . ?
N1B C3B C5B 100.67(18) . . ?
C4B C3B C5B 115.7(2) . . ?
N2B C5B C6B 116.52(15) . . ?
N2B C5B C3B 102.25(15) . . ?
C6B C5B C3B 113.33(18) . . ?
C7B C6B C11B 118.5(2) . . ?
C7B C6B C5B 118.72(19) . . ?
C11B C6B C5B 122.59(17) . . ?
C6B C7B C8B 120.6(2) . . ?
C7B C8B C9B 120.5(2) . . ?
C10B C9B C8B 119.1(2) . . ?
C11B C10B C9B 120.2(2) . . ?
C10B C11B C6B 121.0(2) . . ?
O2B C12B N2B 116.53(17) . . ?
O2B C12B C13B 119.97(17) . . ?
N2B C12B C13B 123.47(15) . . ?
C18B C13B C12B 106.13(15) . . ?
C18B C13B C14B 107.96(17) . . ?
C12B C13B C14B 111.36(15) . . ?
C18B C13B C19B 112.00(15) . . ?
C12B C13B C19B 108.64(15) . . ?
C14B C13B C19B 110.68(15) . . ?
C16C C14B C13B 115.87(17) . . ?
N3B C19B C27B 110.67(14) . . ?
N3B C19B C13B 111.26(14) . . ?
C27B C19B C13B 114.53(16) . . ?
O3B C20B N3B 123.00(19) . . ?
O3B C20B C21B 120.34(18) . . ?
N3B C20B C21B 116.64(17) . . ?
C26B C21B C22B 119.7(2) . . ?
C26B C21B C20B 122.51(19) . . ?
C22B C21B C20B 117.70(19) . . ?
C21B C22B C23B 120.2(2) . . ?
C24B C23B C22B 120.1(2) . . ?
C23B C24B C25B 119.5(2) . . ?
C24B C25B C26B 121.0(2) . . ?
C21B C26B C25B 119.3(2) . . ?
C32B C27B C28B 118.60(19) . . ?
C32B C27B C19B 122.80(17) . . ?
C28B C27B C19B 118.54(18) . . ?
C29B C28B C27B 120.7(2) . . ?
C28B C29B C30B 120.2(2) . . ?
C31B C30B C29B 119.5(2) . . ?
C30B C31B C32B 120.4(2) . . ?
C31B C32B C27B 120.61(19) . . ?
C18C C16C C14B 116.4(4) . . ?
C18C C16C C17C 123.6(5) . . ?
C14B C16C C17C 112.2(3) . . ?
O1S C3S N1S 125.6(2) . . ?
C3S N1S C1S 122.1(2) . . ?
C3S N1S C2S 120.4(2) . . ?
C1S N1S C2S 117.1(2) . . ?

loop_
_geom_bond_atom_site_label_1
_geom_bond_atom_site_label_2
_geom_bond_distance
_geom_bond_site_symmetry_2
_geom_bond_publ_flag
N1A C1A 1.351(3) . ?
N1A C2A 1.456(3) . ?
N1A C3A 1.464(3) . ?
N2A C12A 1.401(2) . ?
N2A C1A 1.414(3) . ?
N2A C5A 1.488(2) . ?
N3A C20A 1.342(2) . ?
N3A C19A 1.461(2) . ?
N1B C1B 1.350(3) . ?
N1B C2B 1.446(3) . ?
N1B C3B 1.454(3) . ?
N2B C12B 1.413(3) . ?
N2B C1B 1.423(3) . ?
N2B C5B 1.484(2) . ?
N3B C20B 1.356(3) . ?
N3B C19B 1.473(2) . ?
O1A C1A 1.217(2) . ?
O2A C12A 1.222(2) . ?
O3A C20A 1.236(2) . ?
O1B C1B 1.211(3) . ?
O2B C12B 1.213(2) . ?
O3B C20B 1.227(2) . ?
C3A C4A 1.520(3) . ?
C3A C5A 1.536(3) . ?
C5A C6A 1.520(3) . ?
C6A C7A 1.385(3) . ?
C6A C11A 1.388(3) . ?
C7A C8A 1.385(3) . ?
C8A C9A 1.384(3) . ?
C9A C10A 1.377(4) . ?
C10A C11A 1.390(4) . ?
C12A C13A 1.547(2) . ?
C13A C18A 1.541(3) . ?
C13A C14A 1.557(2) . ?
C13A C19A 1.564(3) . ?
C14A C15A 1.531(3) . ?
C15A C16A 1.524(3) . ?
C15A C17A 1.525(3) . ?
C19A C27A 1.518(2) . ?
C20A C21A 1.502(3) . ?
C21A C26A 1.389(3) . ?
C21A C22A 1.390(3) . ?
C22A C23A 1.388(3) . ?
C23A C24A 1.384(4) . ?
C24A C25A 1.380(4) . ?
C25A C26A 1.385(3) . ?
C27A C32A 1.386(3) . ?
C27A C28A 1.392(3) . ?
C28A C29A 1.382(3) . ?
C29A C30A 1.378(3) . ?
C30A C31A 1.380(3) . ?
C31A C32A 1.389(3) . ?
C3B C4B 1.527(4) . ?
C3B C5B 1.538(3) . ?
C5B C6B 1.513(3) . ?
C6B C7B 1.381(3) . ?
C6B C11B 1.390(3) . ?
C7B C8B 1.382(4) . ?
C8B C9B 1.387(4) . ?
C9B C10B 1.381(4) . ?
C10B C11B 1.379(3) . ?
C12B C13B 1.550(3) . ?
C13B C18B 1.536(3) . ?
C13B C14B 1.551(3) . ?
C13B C19B 1.563(2) . ?
C14B C16C 1.537(3) . ?
C19B C27B 1.527(3) . ?
C20B C21B 1.510(3) . ?
C21B C26B 1.387(3) . ?
C21B C22B 1.389(3) . ?
C22B C23B 1.391(3) . ?
C23B C24B 1.380(4) . ?
C24B C25B 1.381(4) . ?
C25B C26B 1.391(3) . ?
C27B C32B 1.394(3) . ?
C27B C28B 1.398(3) . ?
C28B C29B 1.386(3) . ?
C29B C30B 1.392(3) . ?
C30B C31B 1.383(3) . ?
C31B C32B 1.390(3) . ?
C16C C18C 1.400(8) . ?
C16C C17C 1.571(8) . ?
C1S N1S 1.448(3) . ?
C2S N1S 1.455(3) . ?
C3S O1S 1.231(3) . ?
C3S N1S 1.335(3) . ?

loop_
_geom_hbond_atom_site_label_D
_geom_hbond_atom_site_label_H
_geom_hbond_atom_site_label_A
_geom_hbond_distance_DH
_geom_hbond_distance_HA
_geom_hbond_distance_DA
_geom_hbond_angle_DHA
_geom_hbond_site_symmetry_A
N3A H27 O1S 0.88(2) 2.31(2) 3.168(2) 164(2) 1_556
N3B H57 O3A 0.86(2) 2.18(3) 3.035(2) 174(2) 1_655
